data_7153270
loop_
_publ_author_name
'Boyd, D. R.'
'Sharma, N. D.'
'Sbircea, L.'
'Murphy, D.'
'Malone, J. F.'
'James, S. L.'
'Allen, C. C. R.'
'Hamilton, J. T. G.'

_publ_section_title
;
 Chemoenzymatic synthesis of chiral 2,2'-bipyridine ligands and their
 N-oxide derivatives: applications in the asymmetric aminolysis of
 epoxides and asymmetric allylation of aldehydes.
;
_journal_issue 5
_journal_name_full 'Organic &amp; biomolecular chemistry'
_journal_page_first 1081
_journal_page_last 1090
_journal_paper_doi 10.1039/b919894f
_journal_volume 8
_journal_year 2010
_chemical_absolute_configuration syn
_chemical_formula_moiety 'C24 H28 N2 O6'
_chemical_formula_sum 'C24 H28 N2 O6'
_chemical_formula_weight 440.48
_chemical_name_systematic
;
?
;
_space_group_IT_number 5
_symmetry_cell_setting monoclinic
_symmetry_space_group_name_Hall 'C 2y'
_symmetry_space_group_name_H-M 'C 1 2 1'
_atom_sites_solution_hydrogens difmap
_atom_sites_solution_primary direct
_atom_sites_solution_secondary difmap
_audit_creation_method SHELXL-97
_cell_angle_alpha 90.00
_cell_angle_beta 117.068(3)
_cell_angle_gamma 90.00
_cell_formula_units_Z 6
_cell_length_a 36.354(7)
_cell_length_b 6.0133(11)
_cell_length_c 16.828(3)
_cell_measurement_reflns_used 1021
_cell_measurement_temperature 150(2)
_cell_measurement_theta_max 23.2
_cell_measurement_theta_min 2.4
_cell_volume 3275.8(11)
_computing_cell_refinement 'Bruker SAINT'
_computing_data_collection 'Bruker SMART'
_computing_data_reduction 'Bruker SHELXTL'
_computing_molecular_graphics 'Bruker SHELXTL'
_computing_publication_material 'SHELXL-97 (Sheldrick, 1997)'
_computing_structure_refinement 'SHELXL-97 (Sheldrick, 1997)'
_computing_structure_solution 'SHELXS-97 (Sheldrick, 1990)'
_diffrn_ambient_temperature 150(2)
_diffrn_measured_fraction_theta_full 1.000
_diffrn_measured_fraction_theta_max 1.000
_diffrn_measurement_device_type 'Bruker SMART CCD area detector'
_diffrn_measurement_method 'phi and omega scan'
_diffrn_radiation_monochromator graphite
_diffrn_radiation_source 'fine-focus sealed tube'
_diffrn_radiation_type MoK\a
_diffrn_radiation_wavelength 0.71073
_diffrn_reflns_av_R_equivalents 0.0162
_diffrn_reflns_av_sigmaI/netI 0.0319
_diffrn_reflns_limit_h_max 40
_diffrn_reflns_limit_h_min -39
_diffrn_reflns_limit_k_max 6
_diffrn_reflns_limit_k_min -6
_diffrn_reflns_limit_l_max 18
_diffrn_reflns_limit_l_min -18
_diffrn_reflns_number 10583
_diffrn_reflns_theta_full 23.27
_diffrn_reflns_theta_max 23.27
_diffrn_reflns_theta_min 1.26
_exptl_absorpt_coefficient_mu 0.097
_exptl_absorpt_correction_T_max 1.000
_exptl_absorpt_correction_T_min 0.922
_exptl_absorpt_correction_type empirical
_exptl_absorpt_process_details 'Bruker SADABS'
_exptl_crystal_colour colourless
_exptl_crystal_density_diffrn 1.340
_exptl_crystal_density_method 'not measured'
_exptl_crystal_description plates
_exptl_crystal_F_000 1404
_exptl_crystal_size_max 0.50
_exptl_crystal_size_mid 0.30
_exptl_crystal_size_min 0.20
_refine_diff_density_max 0.123
_refine_diff_density_min -0.155
_refine_diff_density_rms 0.029
_refine_ls_abs_structure_details 'Flack H D (1983), Acta Cryst. A39, 876-881'
_refine_ls_abs_structure_Flack -0.2(8)
_refine_ls_extinction_method none
_refine_ls_goodness_of_fit_ref 0.985
_refine_ls_hydrogen_treatment constr
_refine_ls_matrix_type full
_refine_ls_number_parameters 439
_refine_ls_number_reflns 4687
_refine_ls_number_restraints 1
_refine_ls_restrained_S_all 0.985
_refine_ls_R_factor_all 0.0356
_refine_ls_R_factor_gt 0.0311
_refine_ls_shift/su_max 0.001
_refine_ls_shift/su_mean 0.000
_refine_ls_structure_factor_coef Fsqd
_refine_ls_weighting_details 'calc w=1/[\s^2^(Fo^2^)+(0.0443P)^2^+0.0000P] where P=(Fo^2^+2Fc^2^)/3'
_refine_ls_weighting_scheme calc
_refine_ls_wR_factor_gt 0.0717
_refine_ls_wR_factor_ref 0.0738
_reflns_number_gt 4218
_reflns_number_total 4687
_reflns_threshold_expression >2sigma(I)
_cod_data_source_file b919894f.txt
_cod_data_source_block 2J
_cod_original_cell_volume 3275.7(10)
_cod_original_sg_symbol_H-M C2
_cod_database_code 7153270

loop_
_symmetry_equiv_pos_as_xyz
'x, y, z'
'-x, y, -z'
'x+1/2, y+1/2, z'
'-x+1/2, y+1/2, -z'

loop_
_atom_site_label
_atom_site_type_symbol
_atom_site_fract_x
_atom_site_fract_y
_atom_site_fract_z
_atom_site_U_iso_or_equiv
_atom_site_adp_type
_atom_site_occupancy
_atom_site_symmetry_multiplicity
_atom_site_calc_flag
_atom_site_refinement_flags
N1 N 0.70598(5) 0.7691(3) 0.80634(10) 0.0275(4) Uani 1 1 d .
O1 O 0.67837(4) 0.6372(3) 0.74853(8) 0.0334(4) Uani 1 1 d .
C2 C 0.69363(6) 0.9442(4) 0.84051(12) 0.0272(5) Uani 1 1 d .
C3 C 0.72284(6) 1.0869(4) 0.90034(13) 0.0314(5) Uani 1 1 d .
H3 H 0.7142 1.2129 0.9216 0.038 Uiso 1 1 calc R
C4 C 0.76454(6) 1.0486(4) 0.92972(13) 0.0322(5) Uani 1 1 d .
H4 H 0.7845 1.1444 0.9725 0.039 Uiso 1 1 calc R
C4A C 0.77684(6) 0.8684(4) 0.89594(13) 0.0288(5) Uani 1 1 d .
C5 C 0.82214(6) 0.8157(4) 0.92779(14) 0.0363(6) Uani 1 1 d .
H5A H 0.8380 0.8616 0.9909 0.044 Uiso 1 1 calc R
H5B H 0.8326 0.9020 0.8921 0.044 Uiso 1 1 calc R
C6 C 0.82911(6) 0.5690(4) 0.91950(14) 0.0384(6) Uani 1 1 d .
H6A H 0.8586 0.5429 0.9360 0.046 Uiso 1 1 calc R
H6B H 0.8222 0.4837 0.9613 0.046 Uiso 1 1 calc R
C7 C 0.80260(6) 0.4884(4) 0.82503(13) 0.0327(5) Uani 1 1 d .
H7 H 0.8073 0.3259 0.8208 0.039 Uiso 1 1 calc R
O7 O 0.81330(4) 0.6095(3) 0.76551(9) 0.0407(4) Uani 1 1 d .
C8 C 0.75647(6) 0.5336(4) 0.78943(13) 0.0305(5) Uani 1 1 d .
H8 H 0.7427 0.3988 0.7984 0.037 Uiso 1 1 calc R
O8 O 0.74291(4) 0.5672(3) 0.69596(9) 0.0357(4) Uani 1 1 d .
C8A C 0.74739(6) 0.7314(4) 0.83229(13) 0.0270(5) Uani 1 1 d .
C9 C 0.77693(6) 0.6410(4) 0.68202(14) 0.0339(5) Uani 1 1 d .
C10 C 0.77835(7) 0.4984(5) 0.60996(15) 0.0479(7) Uani 1 1 d .
H10A H 0.8009 0.5488 0.5976 0.072 Uiso 1 1 calc R
H10B H 0.7520 0.5104 0.5556 0.072 Uiso 1 1 calc R
H10C H 0.7831 0.3431 0.6298 0.072 Uiso 1 1 calc R
C11 C 0.77329(8) 0.8854(4) 0.66037(18) 0.0525(7) Uani 1 1 d .
H11A H 0.7725 0.9696 0.7094 0.079 Uiso 1 1 calc R
H11B H 0.7479 0.9127 0.6053 0.079 Uiso 1 1 calc R
H11C H 0.7971 0.9330 0.6522 0.079 Uiso 1 1 calc R
N1' N 0.63292(4) 0.7988(3) 0.84391(10) 0.0261(4) Uani 1 1 d .
O1' O 0.65697(4) 0.6424(3) 0.89388(9) 0.0330(4) Uani 1 1 d .
C2' C 0.64923(6) 0.9652(4) 0.81319(12) 0.0268(5) Uani 1 1 d .
C3' C 0.62447(6) 1.1392(4) 0.76523(12) 0.0286(5) Uani 1 1 d .
H3' H 0.6360 1.2580 0.7466 0.034 Uiso 1 1 calc R
C4' C 0.58294(6) 1.1422(4) 0.74392(12) 0.0269(5) Uani 1 1 d .
H4' H 0.5658 1.2599 0.7090 0.032 Uiso 1 1 calc R
C4A' C 0.56647(6) 0.9728(3) 0.77373(12) 0.0240(5) Uani 1 1 d .
C5' C 0.52165(6) 0.9620(4) 0.75356(13) 0.0278(5) Uani 1 1 d .
H5'1 H 0.5048 1.0501 0.6993 0.033 Uiso 1 1 calc R
H5'2 H 0.5182 1.0272 0.8038 0.033 Uiso 1 1 calc R
C6' C 0.50660(6) 0.7221(3) 0.73924(13) 0.0299(5) Uani 1 1 d .
H6'1 H 0.4770 0.7185 0.7246 0.036 Uiso 1 1 calc R
H6'2 H 0.5095 0.6582 0.6882 0.036 Uiso 1 1 calc R
C7' C 0.53092(6) 0.5833(4) 0.82157(12) 0.0266(5) Uani 1 1 d .
H7' H 0.5240 0.4227 0.8072 0.032 Uiso 1 1 calc R
O7' O 0.52110(4) 0.6488(3) 0.89174(8) 0.0309(3) Uani 1 1 d .
C8' C 0.57835(6) 0.6150(4) 0.86332(12) 0.0247(5) Uani 1 1 d .
H8' H 0.5918 0.4731 0.8594 0.030 Uiso 1 1 calc R
O8' O 0.59052(4) 0.6686(2) 0.95550(8) 0.0312(4) Uani 1 1 d .
C8A' C 0.59195(5) 0.8013(4) 0.82436(12) 0.0231(5) Uani 1 1 d .
C9' C 0.55732(6) 0.6064(4) 0.97357(13) 0.0281(5) Uani 1 1 d .
C10' C 0.56014(6) 0.3616(4) 0.99783(14) 0.0370(6) Uani 1 1 d .
H10D H 0.5360 0.3194 1.0059 0.056 Uiso 1 1 calc R
H10E H 0.5853 0.3352 1.0534 0.056 Uiso 1 1 calc R
H10F H 0.5609 0.2723 0.9499 0.056 Uiso 1 1 calc R
C11' C 0.55813(7) 0.7562(4) 1.04566(14) 0.0390(6) Uani 1 1 d .
H11D H 0.5530 0.9098 1.0239 0.058 Uiso 1 1 calc R
H11E H 0.5852 0.7465 1.0980 0.058 Uiso 1 1 calc R
H11F H 0.5366 0.7099 1.0621 0.058 Uiso 1 1 calc R
N1" N 0.96675(4) 0.9376(3) 0.53094(10) 0.0239(4) Uani 1 1 d .
O1" O 0.99430(4) 0.7931(2) 0.58066(8) 0.0303(3) Uani 1 1 d .
C2" C 0.97851(6) 1.1066(3) 0.49239(12) 0.0232(5) Uani 1 1 d .
C3" C 0.95033(6) 1.2693(4) 0.44437(12) 0.0280(5) Uani 1 1 d .
H3" H 0.9588 1.3904 0.4202 0.034 Uiso 1 1 calc R
C4" C 0.90990(6) 1.2574(4) 0.43113(12) 0.0291(5) Uani 1 1 d .
H4" H 0.8904 1.3668 0.3962 0.035 Uiso 1 1 calc R
C4A" C 0.89810(6) 1.0853(4) 0.46911(12) 0.0260(5) Uani 1 1 d .
C5" C 0.85470(6) 1.0602(4) 0.45722(14) 0.0309(5) Uani 1 1 d .
H5"1 H 0.8354 1.1413 0.4030 0.037 Uiso 1 1 calc R
H5"2 H 0.8527 1.1257 0.5091 0.037 Uiso 1 1 calc R
C6" C 0.84271(6) 0.8161(4) 0.44862(14) 0.0347(5) Uani 1 1 d .
H6"1 H 0.8139 0.8022 0.4393 0.042 Uiso 1 1 calc R
H6"2 H 0.8442 0.7516 0.3960 0.042 Uiso 1 1 calc R
C7" C 0.87114(6) 0.6891(4) 0.53147(13) 0.0311(5) Uani 1 1 d .
H7" H 0.8660 0.5258 0.5210 0.037 Uiso 1 1 calc R
O7" O 0.86295(4) 0.7579(3) 0.60343(8) 0.0340(4) Uani 1 1 d .
C8" C 0.91784(6) 0.7388(4) 0.56640(12) 0.0271(5) Uani 1 1 d .
H8" H 0.9326 0.6013 0.5633 0.033 Uiso 1 1 calc R
O8" O 0.93170(4) 0.8027(3) 0.65843(8) 0.0367(4) Uani 1 1 d .
C8A" C 0.92699(6) 0.9258(3) 0.51980(12) 0.0227(5) Uani 1 1 d .
C9" C 0.90062(6) 0.7371(4) 0.68324(13) 0.0322(5) Uani 1 1 d .
C10" C 0.90700(7) 0.4990(4) 0.71633(16) 0.0418(6) Uani 1 1 d .
H10G H 0.9068 0.4005 0.6697 0.063 Uiso 1 1 calc R
H10H H 0.8847 0.4564 0.7308 0.063 Uiso 1 1 calc R
H10I H 0.9336 0.4863 0.7698 0.063 Uiso 1 1 calc R
C11" C 0.90041(8) 0.8980(4) 0.75119(15) 0.0504(7) Uani 1 1 d .
H11G H 0.9280 0.9037 0.8023 0.076 Uiso 1 1 calc R
H11H H 0.8803 0.8493 0.7713 0.076 Uiso 1 1 calc R
H11I H 0.8928 1.0462 0.7244 0.076 Uiso 1 1 calc R

loop_
_atom_site_aniso_label
_atom_site_aniso_U_11
_atom_site_aniso_U_22
_atom_site_aniso_U_33
_atom_site_aniso_U_23
_atom_site_aniso_U_13
_atom_site_aniso_U_12
N1 0.0211(9) 0.0380(11) 0.0197(9) -0.0003(9) 0.0060(7) -0.0061(8)
O1 0.0236(7) 0.0461(10) 0.0270(8) -0.0105(8) 0.0085(6) -0.0102(7)
C2 0.0272(12) 0.0347(13) 0.0206(11) -0.0006(10) 0.0117(9) -0.0033(10)
C3 0.0317(12) 0.0364(13) 0.0266(11) -0.0013(11) 0.0137(10) -0.0028(10)
C4 0.0278(12) 0.0398(14) 0.0244(12) -0.0043(11) 0.0078(10) -0.0090(10)
C4A 0.0210(11) 0.0394(14) 0.0240(11) 0.0037(10) 0.0085(9) -0.0049(10)
C5 0.0219(11) 0.0481(16) 0.0320(12) -0.0013(11) 0.0061(10) -0.0050(11)
C6 0.0231(11) 0.0476(15) 0.0374(13) 0.0059(12) 0.0076(10) -0.0015(11)
C7 0.0258(12) 0.0346(13) 0.0370(13) 0.0039(11) 0.0136(10) -0.0002(10)
O7 0.0273(8) 0.0580(11) 0.0386(9) 0.0039(9) 0.0165(7) -0.0049(8)
C8 0.0275(12) 0.0375(13) 0.0248(11) 0.0027(10) 0.0104(10) -0.0027(10)
O8 0.0273(8) 0.0534(10) 0.0265(8) -0.0042(8) 0.0124(7) -0.0048(7)
C8A 0.0215(11) 0.0350(13) 0.0232(11) 0.0041(10) 0.0090(9) -0.0035(10)
C9 0.0300(12) 0.0399(14) 0.0332(13) -0.0011(11) 0.0156(10) -0.0022(11)
C10 0.0511(15) 0.0549(17) 0.0484(15) -0.0101(13) 0.0320(13) -0.0095(13)
C11 0.0569(17) 0.0446(17) 0.0541(17) 0.0044(13) 0.0236(14) -0.0030(13)
N1' 0.0227(9) 0.0332(11) 0.0198(9) 0.0013(8) 0.0074(8) 0.0011(9)
O1' 0.0242(7) 0.0423(9) 0.0288(8) 0.0114(8) 0.0090(6) 0.0093(7)
C2' 0.0270(12) 0.0353(12) 0.0183(11) -0.0015(10) 0.0105(9) -0.0056(10)
C3' 0.0350(12) 0.0302(12) 0.0220(10) -0.0024(10) 0.0141(9) -0.0058(11)
C4' 0.0288(12) 0.0289(12) 0.0223(11) -0.0004(10) 0.0111(9) 0.0011(10)
C4A' 0.0262(11) 0.0276(11) 0.0174(10) -0.0025(10) 0.0092(9) 0.0001(10)
C5' 0.0241(11) 0.0314(12) 0.0260(11) 0.0036(10) 0.0097(9) 0.0037(10)
C6' 0.0224(11) 0.0380(14) 0.0273(12) -0.0008(10) 0.0097(9) 0.0016(9)
C7' 0.0251(11) 0.0287(12) 0.0285(11) -0.0016(10) 0.0143(10) -0.0002(10)
O7' 0.0289(8) 0.0376(9) 0.0284(8) 0.0023(7) 0.0148(7) 0.0031(7)
C8' 0.0257(11) 0.0258(12) 0.0226(11) 0.0002(10) 0.0110(9) 0.0020(9)
O8' 0.0281(8) 0.0440(9) 0.0209(7) 0.0013(7) 0.0106(6) -0.0070(7)
C8A' 0.0207(11) 0.0303(12) 0.0174(10) -0.0023(10) 0.0080(8) 0.0008(10)
C9' 0.0255(11) 0.0312(13) 0.0299(12) 0.0006(10) 0.0147(10) 0.0003(10)
C10' 0.0408(14) 0.0348(14) 0.0376(13) 0.0024(11) 0.0197(11) 0.0002(11)
C11' 0.0551(14) 0.0338(13) 0.0350(12) 0.0008(12) 0.0266(11) 0.0003(12)
N1" 0.0236(10) 0.0279(10) 0.0190(9) 0.0000(8) 0.0087(8) 0.0033(8)
O1" 0.0249(7) 0.0346(9) 0.0297(8) 0.0085(7) 0.0109(6) 0.0076(7)
C2" 0.0259(10) 0.0270(12) 0.0164(10) -0.0024(9) 0.0095(9) -0.0034(9)
C3" 0.0340(12) 0.0312(12) 0.0209(10) 0.0027(10) 0.0143(9) 0.0018(11)
C4" 0.0310(12) 0.0334(13) 0.0228(11) 0.0062(11) 0.0121(9) 0.0097(10)
C4A" 0.0229(11) 0.0345(13) 0.0182(10) -0.0018(10) 0.0072(9) 0.0014(10)
C5" 0.0250(11) 0.0409(13) 0.0243(11) 0.0035(10) 0.0090(9) 0.0030(10)
C6" 0.0214(11) 0.0491(15) 0.0304(12) -0.0023(11) 0.0089(9) 0.0001(11)
C7" 0.0277(11) 0.0337(13) 0.0334(12) -0.0048(10) 0.0154(10) -0.0036(10)
O7" 0.0335(8) 0.0405(9) 0.0319(8) 0.0033(8) 0.0184(7) 0.0035(7)
C8" 0.0276(11) 0.0299(12) 0.0235(11) -0.0006(10) 0.0113(9) -0.0010(9)
O8" 0.0341(8) 0.0523(10) 0.0228(7) 0.0007(7) 0.0122(7) -0.0123(8)
C8A" 0.0207(11) 0.0292(12) 0.0179(10) -0.0025(9) 0.0084(9) -0.0002(9)
C9" 0.0320(12) 0.0387(14) 0.0293(12) 0.0020(11) 0.0169(11) -0.0024(10)
C10" 0.0427(14) 0.0409(15) 0.0459(15) 0.0105(12) 0.0237(12) 0.0034(12)
C11" 0.0766(18) 0.0444(16) 0.0400(14) -0.0023(12) 0.0350(14) -0.0052(14)

loop_
_atom_type_symbol
_atom_type_description
_atom_type_scat_dispersion_real
_atom_type_scat_dispersion_imag
_atom_type_scat_source
C C 0.0033 0.0016 'International Tables Vol C Tables 4.2.6.8 and 6.1.1.4'
H H 0.0000 0.0000 'International Tables Vol C Tables 4.2.6.8 and 6.1.1.4'
N N 0.0061 0.0033 'International Tables Vol C Tables 4.2.6.8 and 6.1.1.4'
O O 0.0106 0.0060 'International Tables Vol C Tables 4.2.6.8 and 6.1.1.4'

loop_
_geom_angle_atom_site_label_1
_geom_angle_atom_site_label_2
_geom_angle_atom_site_label_3
_geom_angle
_geom_angle_site_symmetry_3
O1 N1 C2 119.56(15) .
O1 N1 C8A 119.67(17) .
C2 N1 C8A 120.77(16) .
N1 C2 C3 119.60(18) .
N1 C2 C2' 117.27(18) .
C3 C2 C2' 123.1(2) .
C2 C3 C4 120.7(2) .
C2 C3 H3 119.6 .
C4 C3 H3 119.6 .
C3 C4 C4A 119.23(19) .
C3 C4 H4 120.4 .
C4A C4 H4 120.4 .
C4 C4A C8A 120.00(18) .
C4 C4A C5 121.25(18) .
C8A C4A C5 118.75(19) .
C4A C5 C6 111.77(18) .
C4A C5 H5A 109.3 .
C6 C5 H5A 109.3 .
C4A C5 H5B 109.3 .
C6 C5 H5B 109.3 .
H5A C5 H5B 107.9 .
C7 C6 C5 110.78(19) .
C7 C6 H6A 109.5 .
C5 C6 H6A 109.5 .
C7 C6 H6B 109.5 .
C5 C6 H6B 109.5 .
H6A C6 H6B 108.1 .
O7 C7 C6 109.05(17) .
O7 C7 C8 103.61(16) .
C6 C7 C8 114.56(18) .
O7 C7 H7 109.8 .
C6 C7 H7 109.8 .
C8 C7 H7 109.8 .
C7 O7 C9 109.23(15) .
O8 C8 C8A 111.96(17) .
O8 C8 C7 102.94(15) .
C8A C8 C7 113.22(17) .
O8 C8 H8 109.5 .
C8A C8 H8 109.5 .
C7 C8 H8 109.5 .
C9 O8 C8 109.42(15) .
N1 C8A C4A 119.53(18) .
N1 C8A C8 115.07(17) .
C4A C8A C8 125.37(17) .
O8 C9 O7 106.17(16) .
O8 C9 C10 107.74(18) .
O7 C9 C10 111.03(18) .
O8 C9 C11 110.82(19) .
O7 C9 C11 107.77(19) .
C10 C9 C11 113.1(2) .
C9 C10 H10A 109.5 .
C9 C10 H10B 109.5 .
H10A C10 H10B 109.5 .
C9 C10 H10C 109.5 .
H10A C10 H10C 109.5 .
H10B C10 H10C 109.5 .
C9 C11 H11A 109.5 .
C9 C11 H11B 109.5 .
H11A C11 H11B 109.5 .
C9 C11 H11C 109.5 .
H11A C11 H11C 109.5 .
H11B C11 H11C 109.5 .
O1' N1' C8A' 120.04(16) .
O1' N1' C2' 119.39(15) .
C8A' N1' C2' 120.53(17) .
C3' C2' N1' 119.57(17) .
C3' C2' C2 125.53(19) .
N1' C2' C2 114.80(18) .
C2' C3' C4' 120.5(2) .
C2' C3' H3' 119.8 .
C4' C3' H3' 119.8 .
C3' C4' C4A' 119.77(19) .
C3' C4' H4' 120.1 .
C4A' C4' H4' 120.1 .
C4' C4A' C8A' 119.39(18) .
C4' C4A' C5' 123.42(18) .
C8A' C4A' C5' 117.19(18) .
C4A' C5' C6' 110.50(17) .
C4A' C5' H5'1 109.6 .
C6' C5' H5'1 109.6 .
C4A' C5' H5'2 109.6 .
C6' C5' H5'2 109.6 .
H5'1 C5' H5'2 108.1 .
C7' C6' C5' 111.10(16) .
C7' C6' H6'1 109.4 .
C5' C6' H6'1 109.4 .
C7' C6' H6'2 109.4 .
C5' C6' H6'2 109.4 .
H6'1 C6' H6'2 108.0 .
O7' C7' C6' 110.01(16) .
O7' C7' C8' 103.61(14) .
C6' C7' C8' 114.47(16) .
O7' C7' H7' 109.5 .
C6' C7' H7' 109.5 .
C8' C7' H7' 109.5 .
C9' O7' C7' 106.18(14) .
O8' C8' C8A' 107.68(16) .
O8' C8' C7' 104.39(14) .
C8A' C8' C7' 114.58(16) .
O8' C8' H8' 110.0 .
C8A' C8' H8' 110.0 .
C7' C8' H8' 110.0 .
C9' O8' C8' 107.22(14) .
N1' C8A' C4A' 120.21(18) .
N1' C8A' C8' 115.31(17) .
C4A' C8A' C8' 124.45(16) .
O8' C9' O7' 104.26(15) .
O8' C9' C11' 107.98(16) .
O7' C9' C11' 110.02(17) .
O8' C9' C10' 110.65(17) .
O7' C9' C10' 110.58(17) .
C11' C9' C10' 112.97(18) .
C9' C10' H10D 109.5 .
C9' C10' H10E 109.5 .
H10D C10' H10E 109.5 .
C9' C10' H10F 109.5 .
H10D C10' H10F 109.5 .
H10E C10' H10F 109.5 .
C9' C11' H11D 109.5 .
C9' C11' H11E 109.5 .
H11D C11' H11E 109.5 .
C9' C11' H11F 109.5 .
H11D C11' H11F 109.5 .
H11E C11' H11F 109.5 .
O1" N1" C8A" 120.50(16) .
O1" N1" C2" 118.90(15) .
C8A" N1" C2" 120.56(16) .
N1" C2" C3" 119.54(17) .
N1" C2" C2" 116.99(14) 2_756
C3" C2" C2" 123.43(15) 2_756
C2" C3" C4" 120.5(2) .
C2" C3" H3" 119.7 .
C4" C3" H3" 119.7 .
C4A" C4" C3" 119.62(19) .
C4A" C4" H4" 120.2 .
C3" C4" H4" 120.2 .
C4" C4A" C8A" 119.52(17) .
C4" C4A" C5" 122.72(18) .
C8A" C4A" C5" 117.76(18) .
C4A" C5" C6" 110.34(17) .
C4A" C5" H5"1 109.6 .
C6" C5" H5"1 109.6 .
C4A" C5" H5"2 109.6 .
C6" C5" H5"2 109.6 .
H5"1 C5" H5"2 108.1 .
C7" C6" C5" 110.74(18) .
C7" C6" H6"1 109.5 .
C5" C6" H6"1 109.5 .
C7" C6" H6"2 109.5 .
C5" C6" H6"2 109.5 .
H6"1 C6" H6"2 108.1 .
O7" C7" C6" 108.41(16) .
O7" C7" C8" 103.67(15) .
C6" C7" C8" 115.04(17) .
O7" C7" H7" 109.8 .
C6" C7" H7" 109.8 .
C8" C7" H7" 109.8 .
C9" O7" C7" 106.97(14) .
O8" C8" C8A" 108.08(16) .
O8" C8" C7" 104.17(14) .
C8A" C8" C7" 114.39(16) .
O8" C8" H8" 110.0 .
C8A" C8" H8" 110.0 .
C7" C8" H8" 110.0 .
C9" O8" C8" 107.68(14) .
N1" C8A" C4A" 120.16(17) .
N1" C8A" C8" 116.12(16) .
C4A" C8A" C8" 123.71(17) .
O7" C9" O8" 104.47(15) .
O7" C9" C11" 109.06(18) .
O8" C9" C11" 108.91(18) .
O7" C9" C10" 110.53(18) .
O8" C9" C10" 111.07(18) .
C11" C9" C10" 112.47(18) .
C9" C10" H10G 109.5 .
C9" C10" H10H 109.5 .
H10G C10" H10H 109.5 .
C9" C10" H10I 109.5 .
H10G C10" H10I 109.5 .
H10H C10" H10I 109.5 .
C9" C11" H11G 109.5 .
C9" C11" H11H 109.5 .
H11G C11" H11H 109.5 .
C9" C11" H11I 109.5 .
H11G C11" H11I 109.5 .
H11H C11" H11I 109.5 .

loop_
_geom_bond_atom_site_label_1
_geom_bond_atom_site_label_2
_geom_bond_distance
_geom_bond_site_symmetry_2
N1 O1 1.301(2) .
N1 C2 1.370(3) .
N1 C8A 1.382(2) .
C2 C3 1.380(3) .
C2 C2' 1.469(3) .
C3 C4 1.384(3) .
C3 H3 0.9500 .
C4 C4A 1.388(3) .
C4 H4 0.9500 .
C4A C8A 1.389(3) .
C4A C5 1.515(3) .
C5 C6 1.522(3) .
C5 H5A 0.9900 .
C5 H5B 0.9900 .
C6 C7 1.515(3) .
C6 H6A 0.9900 .
C6 H6B 0.9900 .
C7 O7 1.428(2) .
C7 C8 1.526(3) .
C7 H7 1.0000 .
O7 C9 1.438(2) .
C8 O8 1.433(2) .
C8 C8A 1.504(3) .
C8 H8 1.0000 .
O8 C9 1.430(2) .
C9 C10 1.505(3) .
C9 C11 1.505(3) .
C10 H10A 0.9800 .
C10 H10B 0.9800 .
C10 H10C 0.9800 .
C11 H11A 0.9800 .
C11 H11B 0.9800 .
C11 H11C 0.9800 .
N1' O1' 1.299(2) .
N1' C8A' 1.372(2) .
N1' C2' 1.378(3) .
C2' C3' 1.377(3) .
C3' C4' 1.384(3) .
C3' H3' 0.9500 .
C4' C4A' 1.386(3) .
C4' H4' 0.9500 .
C4A' C8A' 1.389(3) .
C4A' C5' 1.507(3) .
C5' C6' 1.522(3) .
C5' H5'1 0.9900 .
C5' H5'2 0.9900 .
C6' C7' 1.511(3) .
C6' H6'1 0.9900 .
C6' H6'2 0.9900 .
C7' O7' 1.435(2) .
C7' C8' 1.549(3) .
C7' H7' 1.0000 .
O7' C9' 1.430(2) .
C8' O8' 1.443(2) .
C8' C8A' 1.491(3) .
C8' H8' 1.0000 .
O8' C9' 1.422(2) .
C9' C11' 1.500(3) .
C9' C10' 1.518(3) .
C10' H10D 0.9800 .
C10' H10E 0.9800 .
C10' H10F 0.9800 .
C11' H11D 0.9800 .
C11' H11E 0.9800 .
C11' H11F 0.9800 .
N1" O1" 1.3024(19) .
N1" C8A" 1.372(2) .
N1" C2" 1.374(2) .
C2" C3" 1.381(3) .
C2" C2" 1.464(4) 2_756
C3" C4" 1.385(3) .
C3" H3" 0.9500 .
C4" C4A" 1.383(3) .
C4" H4" 0.9500 .
C4A" C8A" 1.392(3) .
C4A" C5" 1.505(3) .
C5" C6" 1.519(3) .
C5" H5"1 0.9900 .
C5" H5"2 0.9900 .
C6" C7" 1.511(3) .
C6" H6"1 0.9900 .
C6" H6"2 0.9900 .
C7" O7" 1.433(2) .
C7" C8" 1.552(3) .
C7" H7" 1.0000 .
O7" C9" 1.421(2) .
C8" O8" 1.446(2) .
C8" C8A" 1.492(3) .
C8" H8" 1.0000 .
O8" C9" 1.427(2) .
C9" C11" 1.501(3) .
C9" C10" 1.515(3) .
C10" H10G 0.9800 .
C10" H10H 0.9800 .
C10" H10I 0.9800 .
C11" H11G 0.9800 .
C11" H11H 0.9800 .
C11" H11I 0.9800 .

loop_
_geom_torsion_atom_site_label_1
_geom_torsion_atom_site_label_2
_geom_torsion_atom_site_label_3
_geom_torsion_atom_site_label_4
_geom_torsion
_geom_torsion_site_symmetry_1
_geom_torsion_site_symmetry_4
O1 N1 C2 C3 -178.59(17) . .
C8A N1 C2 C3 1.2(3) . .
O1 N1 C2 C2' 3.5(3) . .
C8A N1 C2 C2' -176.72(17) . .
N1 C2 C3 C4 -3.4(3) . .
C2' C2 C3 C4 174.37(19) . .
C2 C3 C4 C4A 2.2(3) . .
C3 C4 C4A C8A 1.1(3) . .
C3 C4 C4A C5 -178.36(19) . .
C4 C4A C5 C6 152.4(2) . .
C8A C4A C5 C6 -27.0(3) . .
C4A C5 C6 C7 54.4(2) . .
C5 C6 C7 O7 60.2(2) . .
C5 C6 C7 C8 -55.3(3) . .
C6 C7 O7 C9 -145.85(18) . .
C8 C7 O7 C9 -23.4(2) . .
O7 C7 C8 O8 29.2(2) . .
C6 C7 C8 O8 147.84(18) . .
O7 C7 C8 C8A -91.91(19) . .
C6 C7 C8 C8A 26.8(3) . .
C8A C8 O8 C9 96.83(19) . .
C7 C8 O8 C9 -25.1(2) . .
O1 N1 C8A C4A -178.12(17) . .
C2 N1 C8A C4A 2.1(3) . .
O1 N1 C8A C8 -0.2(2) . .
C2 N1 C8A C8 -179.94(17) . .
C4 C4A C8A N1 -3.3(3) . .
C5 C4A C8A N1 176.20(18) . .
C4 C4A C8A C8 179.06(19) . .
C5 C4A C8A C8 -1.5(3) . .
O8 C8 C8A N1 68.4(2) . .
C7 C8 C8A N1 -175.81(17) . .
O8 C8 C8A C4A -113.9(2) . .
C7 C8 C8A C4A 2.0(3) . .
C8 O8 C9 O7 11.4(2) . .
C8 O8 C9 C10 130.39(19) . .
C8 O8 C9 C11 -105.4(2) . .
C7 O7 C9 O8 8.5(2) . .
C7 O7 C9 C10 -108.3(2) . .
C7 O7 C9 C11 127.3(2) . .
O1' N1' C2' C3' -175.68(17) . .
C8A' N1' C2' C3' 2.3(3) . .
O1' N1' C2' C2 0.8(2) . .
C8A' N1' C2' C2 178.86(17) . .
N1 C2 C2' C3' -116.6(2) . .
C3 C2 C2' C3' 65.6(3) . .
N1 C2 C2' N1' 67.1(2) . .
C3 C2 C2' N1' -110.7(2) . .
N1' C2' C3' C4' -3.3(3) . .
C2 C2' C3' C4' -179.39(18) . .
C2' C3' C4' C4A' 2.3(3) . .
C3' C4' C4A' C8A' -0.3(3) . .
C3' C4' C4A' C5' -179.81(18) . .
C4' C4A' C5' C6' 143.62(19) . .
C8A' C4A' C5' C6' -35.9(2) . .
C4A' C5' C6' C7' 60.5(2) . .
C5' C6' C7' O7' 69.5(2) . .
C5' C6' C7' C8' -46.7(2) . .
C6' C7' O7' C9' -150.35(16) . .
C8' C7' O7' C9' -27.6(2) . .
O7' C7' C8' O8' 6.7(2) . .
C6' C7' C8' O8' 126.51(17) . .
O7' C7' C8' C8A' -110.81(18) . .
C6' C7' C8' C8A' 9.0(2) . .
C8A' C8' O8' C9' 138.81(16) . .
C7' C8' O8' C9' 16.6(2) . .
O1' N1' C8A' C4A' 177.60(16) . .
C2' N1' C8A' C4A' -0.4(3) . .
O1' N1' C8A' C8' -0.6(2) . .
C2' N1' C8A' C8' -178.60(16) . .
C4' C4A' C8A' N1' -0.6(3) . .
C5' C4A' C8A' N1' 178.92(17) . .
C4' C4A' C8A' C8' 177.42(17) . .
C5' C4A' C8A' C8' -3.1(3) . .
O8' C8' C8A' N1' 79.73(19) . .
C7' C8' C8A' N1' -164.63(16) . .
O8' C8' C8A' C4A' -98.4(2) . .
C7' C8' C8A' C4A' 17.3(3) . .
C8' O8' C9' O7' -34.2(2) . .
C8' O8' C9' C11' -151.15(17) . .
C8' O8' C9' C10' 84.74(19) . .
C7' O7' C9' O8' 38.8(2) . .
C7' O7' C9' C11' 154.38(17) . .
C7' O7' C9' C10' -80.14(19) . .
O1" N1" C2" C3" -175.76(16) . .
C8A" N1" C2" C3" 2.0(3) . .
O1" N1" C2" C2" 2.3(2) . 2_756
C8A" N1" C2" C2" -179.96(17) . 2_756
N1" C2" C3" C4" -3.2(3) . .
C2" C2" C3" C4" 178.89(19) 2_756 .
C2" C3" C4" C4A" 2.4(3) . .
C3" C4" C4A" C8A" -0.3(3) . .
C3" C4" C4A" C5" -179.55(18) . .
C4" C4A" C5" C6" 142.63(19) . .
C8A" C4A" C5" C6" -36.6(2) . .
C4A" C5" C6" C7" 60.6(2) . .
C5" C6" C7" O7" 69.5(2) . .
C5" C6" C7" C8" -46.0(2) . .
C6" C7" O7" C9" -149.79(17) . .
C8" C7" O7" C9" -27.1(2) . .
O7" C7" C8" O8" 7.2(2) . .
C6" C7" C8" O8" 125.41(18) . .
O7" C7" C8" C8A" -110.55(18) . .
C6" C7" C8" C8A" 7.6(2) . .
C8A" C8" O8" C9" 137.08(16) . .
C7" C8" O8" C9" 15.0(2) . .
O1" N1" C8A" C4A" 177.75(16) . .
C2" N1" C8A" C4A" 0.0(3) . .
O1" N1" C8A" C8" -0.8(2) . .
C2" N1" C8A" C8" -178.54(16) . .
C4" C4A" C8A" N1" -0.9(3) . .
C5" C4A" C8A" N1" 178.40(17) . .
C4" C4A" C8A" C8" 177.57(18) . .
C5" C4A" C8A" C8" -3.1(3) . .
O8" C8" C8A" N1" 81.33(19) . .
C7" C8" C8A" N1" -163.16(16) . .
O8" C8" C8A" C4A" -97.2(2) . .
C7" C8" C8A" C4A" 18.3(3) . .
C7" O7" C9" O8" 37.3(2) . .
C7" O7" C9" C11" 153.59(18) . .
C7" O7" C9" C10" -82.3(2) . .
C8" O8" C9" O7" -32.2(2) . .
C8" O8" C9" C11" -148.59(18) . .
C8" O8" C9" C10" 87.0(2) . .
